data_9001138
loop_
_publ_author_name
'Bianchi, R.'
'Pilati, T.'
'Diella, V.'
'Gamaccioli, C. M.'
'Mannucci, G.'

_publ_section_title
;
 A re-examination of thortveitite
 Sample 2 from Setesdalen
;
_journal_name_full 'American Mineralogist'
_journal_page_first 601
_journal_page_last 607
_journal_volume 73
_journal_year 1988
_chemical_formula_sum 'Al0.04 O7 Sc1.38 Si1.96 Y0.62'
_chemical_name_mineral Thortveitite
_space_group_IT_number 12
_symmetry_space_group_name_Hall '-C 2y'
_symmetry_space_group_name_H-M 'C 1 2/m 1'
_cell_angle_alpha 90
_cell_angle_beta 102.65
_cell_angle_gamma 90
_cell_length_a 6.587
_cell_length_b 8.547
_cell_length_c 4.695
_cell_formula_units_Z 2
_cell_volume 257.908
_database_code_amcsd 0001161
_exptl_crystal_density_diffrn 3.674
_cod_original_formula_sum '(Sc1.38 Y.62) (Si1.96 Al.04) O7'
_cod_database_code 9001138

loop_
_space_group_symop_operation_xyz
x,y,z
1/2+x,1/2+y,z
x,-y,z
1/2+x,1/2-y,z
-x,y,-z
1/2-x,1/2+y,-z
-x,-y,-z
1/2-x,1/2-y,-z

loop_
_atom_site_aniso_label
_atom_site_aniso_U_11
_atom_site_aniso_U_22
_atom_site_aniso_U_33
_atom_site_aniso_U_12
_atom_site_aniso_U_13
_atom_site_aniso_U_23
Sc 0.00870 0.00880 0.01090 0.00000 0.00070 0.00000
Y 0.00870 0.00880 0.01090 0.00000 0.00070 0.00000
Si 0.00940 0.01010 0.00820 0.00000 0.00010 0.00000
Al 0.00940 0.01010 0.00820 0.00000 0.00010 0.00000
O1 0.01160 0.07060 0.04160 0.00000 0.01170 0.00000
O2 0.01140 0.01130 0.00860 0.00000 0.00000 0.00000
O3 0.02310 0.01030 0.01270 0.00280 0.00340 0.00210

loop_
_atom_site_label
_atom_site_fract_x
_atom_site_fract_y
_atom_site_fract_z
_atom_site_occupancy
Sc 0.00000 0.30670 0.50000 0.69000
Y 0.00000 0.30670 0.50000 0.31000
Si 0.22179 0.00000 -0.08941 0.98000
Al 0.22179 0.00000 -0.08941 0.02000
O1 0.00000 0.00000 0.00000 1.00000
O2 0.38887 0.00000 0.22133 1.00000
O3 0.23544 0.15622 -0.28405 1.00000

loop_
_cod_related_entry_id
_cod_related_entry_database
_cod_related_entry_code
1 AMCSD 0001161
